data_7034206
loop_
_publ_author_name
'Huang, Fu-Ping'
'Yang, Cheng'
'Li, Hai-Ye'
'Yao, Peng-Fei'
'Qin, Xiao-Huan'
'Yan, Shi-Ping'
'Kurmoo, Mohamedally'

_publ_section_title
;
 Solvent effects on the structures and magnetic properties of two doubly
 interpenetrated metal-organic frameworks.
;
_journal_issue 14
_journal_name_full 'Dalton transactions (Cambridge, England : 2003)'
_journal_page_first 6593
_journal_page_last 6599
_journal_paper_doi 10.1039/c4dt04006f
_journal_volume 44
_journal_year 2015
_chemical_formula_sum 'C40 H28 Co2 N10 O10'
_chemical_formula_weight 926.58
_chemical_name_systematic
; 
 ? 
;
_space_group_IT_number 33
_symmetry_cell_setting orthorhombic
_symmetry_space_group_name_Hall 'P 2c -2n'
_symmetry_space_group_name_H-M 'P n a 21'
_atom_sites_solution_hydrogens geom
_atom_sites_solution_primary direct
_atom_sites_solution_secondary difmap
_audit_creation_method SHELXL-97
_audit_update_record
;
2015-02-25 deposited with the CCDC.
2015-02-25 downloaded from the CCDC.
;
_cell_angle_alpha 90.00
_cell_angle_beta 90.00
_cell_angle_gamma 90.00
_cell_formula_units_Z 4
_cell_length_a 29.144(6)
_cell_length_b 10.411(2)
_cell_length_c 14.792(3)
_cell_measurement_reflns_used 530
_cell_measurement_temperature 293(2)
_cell_measurement_theta_max 25.00
_cell_measurement_theta_min 1.5
_cell_volume 4488.2(16)
_computing_cell_refinement 'Bruker SMART (Bruker, 1998)'
_computing_data_collection 'Bruker SMART (Bruker, 1998)'
_computing_data_reduction 'Bruker SAINT (Bruker, 1998)'
_computing_molecular_graphics 'Bruker SHELXTL (Bruker, 1997)'
_computing_publication_material 'Bruker SHELXTL (Bruker, 1997)'
_computing_structure_refinement 'SHELXL-97 (Sheldrick, 1997)'
_computing_structure_solution 'SHELXS-97 (Sheldrick, 1990)'
_diffrn_ambient_temperature 293(2)
_diffrn_measured_fraction_theta_full 0.985
_diffrn_measured_fraction_theta_max 0.985
_diffrn_measurement_device_type 'CCD area detector'
_diffrn_measurement_method 'phi and omega scans'
_diffrn_radiation_monochromator graphite
_diffrn_radiation_source 'fine-focus sealed tube'
_diffrn_radiation_type MoK\a
_diffrn_radiation_wavelength 0.71073
_diffrn_reflns_av_R_equivalents 0.1410
_diffrn_reflns_av_unetI/netI 0.1804
_diffrn_reflns_limit_h_max 34
_diffrn_reflns_limit_h_min -34
_diffrn_reflns_limit_k_max 10
_diffrn_reflns_limit_k_min -12
_diffrn_reflns_limit_l_max 17
_diffrn_reflns_limit_l_min -15
_diffrn_reflns_number 20019
_diffrn_reflns_theta_full 25.00
_diffrn_reflns_theta_max 25.00
_diffrn_reflns_theta_min 3.12
_exptl_absorpt_coefficient_mu 0.804
_exptl_absorpt_correction_T_max 0.786
_exptl_absorpt_correction_T_min 0.658
_exptl_absorpt_correction_type multi-scan
_exptl_absorpt_process_details sadabs
_exptl_crystal_colour red
_exptl_crystal_density_diffrn 1.371
_exptl_crystal_density_method 'not measured'
_exptl_crystal_description block
_exptl_crystal_F_000 2793
_exptl_crystal_size_max 0.23
_exptl_crystal_size_mid 0.12
_exptl_crystal_size_min 0.10
_refine_diff_density_max 0.464
_refine_diff_density_min -0.469
_refine_diff_density_rms 0.102
_refine_ls_abs_structure_details 'Flack H D (1983), Acta Cryst. A39, 876-881'
_refine_ls_abs_structure_Flack 0.002(2)
_refine_ls_extinction_method none
_refine_ls_goodness_of_fit_ref 1.015
_refine_ls_hydrogen_treatment constr
_refine_ls_matrix_type full
_refine_ls_number_parameters 569
_refine_ls_number_reflns 7052
_refine_ls_number_restraints 290
_refine_ls_restrained_S_all 1.007
_refine_ls_R_factor_all 0.1679
_refine_ls_R_factor_gt 0.1057
_refine_ls_shift/su_max 0.000
_refine_ls_shift/su_mean 0.000
_refine_ls_structure_factor_coef Fsqd
_refine_ls_weighting_details 'calc w=1/[\s^2^(Fo^2^)+(0.0639P)^2^+20.0000P] where P=(Fo^2^+2Fc^2^)/3'
_refine_ls_weighting_scheme calc
_refine_ls_wR_factor_gt 0.1932
_refine_ls_wR_factor_ref 0.2230
_reflns_number_gt 4430
_reflns_number_total 7052
_reflns_threshold_expression >2sigma(I)
_cod_data_source_file c4dt04006f2.cif
_cod_data_source_block bb
_cod_depositor_comments 'Adding full bibliography for 7034205--7034206.cif.'
_cod_original_sg_symbol_H-M Pna21
_cod_database_code 7034206

loop_
_symmetry_equiv_pos_as_xyz
'x, y, z'
'-x, -y, z+1/2'
'x+1/2, -y+1/2, z'
'-x+1/2, y+1/2, z+1/2'

loop_
_atom_site_label
_atom_site_type_symbol
_atom_site_fract_x
_atom_site_fract_y
_atom_site_fract_z
_atom_site_U_iso_or_equiv
_atom_site_adp_type
_atom_site_occupancy
_atom_site_symmetry_multiplicity
_atom_site_calc_flag
_atom_site_refinement_flags
_atom_site_disorder_assembly
_atom_site_disorder_group
Co1 Co 0.90764(5) 0.78629(14) 0.4152(2) 0.0229(4) Uani 1 1 d . . .
Co2 Co 0.93281(5) 0.78985(14) 0.6850(2) 0.0215(4) Uani 1 1 d . . .
C1 C 0.9114(4) 0.8004(15) 0.2443(11) 0.038(3) Uani 1 1 d U . .
C2 C 0.9145(5) 0.7983(14) 0.1446(11) 0.038(3) Uani 1 1 d U . .
C3 C 0.8819(5) 0.7428(15) 0.0926(10) 0.051(3) Uani 1 1 d U . .
H3A H 0.8563 0.7051 0.1192 0.061 Uiso 1 1 calc R . .
C4 C 0.8870(5) 0.7427(15) -0.0019(11) 0.055(3) Uani 1 1 d U . .
H4A H 0.8641 0.7061 -0.0373 0.067 Uiso 1 1 calc R . .
C5 C 0.9240(4) 0.7937(13) -0.0426(11) 0.036(3) Uani 1 1 d U . .
C6 C 0.9289(4) 0.7929(14) -0.1430(10) 0.030(3) Uani 1 1 d U . .
C7 C 0.9556(5) 0.8539(15) 0.0092(10) 0.050(3) Uani 1 1 d U . .
H7A H 0.9797 0.8977 -0.0181 0.060 Uiso 1 1 calc R . .
C8 C 0.9525(5) 0.8509(14) 0.1032(10) 0.048(3) Uani 1 1 d U . .
H8A H 0.9762 0.8844 0.1382 0.058 Uiso 1 1 calc R . .
C9 C 0.9291(4) 1.0055(10) 0.5538(10) 0.022(3) Uani 1 1 d U . .
C10 C 0.9227(5) 1.1513(10) 0.5530(10) 0.026(2) Uani 1 1 d U . .
C11 C 0.9128(4) 1.2163(12) 0.4749(10) 0.034(3) Uani 1 1 d U . .
H11A H 0.9084 1.1697 0.4220 0.041 Uiso 1 1 calc R . .
C12 C 0.9090(4) 1.3504(12) 0.4718(10) 0.030(3) Uani 1 1 d U . .
H12A H 0.9029 1.3926 0.4176 0.036 Uiso 1 1 calc R . .
C13 C 0.9143(4) 1.4183(9) 0.5513(10) 0.023(2) Uani 1 1 d U . .
C14 C 0.9117(4) 1.5621(9) 0.5474(9) 0.020(3) Uani 1 1 d U . .
C15 C 0.9236(4) 1.3547(12) 0.6305(10) 0.031(3) Uani 1 1 d U . .
H15A H 0.9264 1.4014 0.6838 0.037 Uiso 1 1 calc R . .
C16 C 0.9289(4) 1.2216(12) 0.6327(10) 0.031(3) Uani 1 1 d U . .
H16A H 0.9364 1.1802 0.6864 0.037 Uiso 1 1 calc R . .
C17 C 0.8061(4) 0.7250(14) 0.4219(14) 0.049(4) Uani 1 1 d U . .
H17A H 0.8169 0.6435 0.4364 0.059 Uiso 1 1 calc R . .
C18 C 0.7587(4) 0.7420(12) 0.4124(13) 0.048(3) Uani 1 1 d U . .
H18A H 0.7392 0.6717 0.4185 0.058 Uiso 1 1 calc R . .
C19 C 0.7407(4) 0.8587(14) 0.3946(13) 0.047(3) Uani 1 1 d U . .
C20 C 0.7703(5) 0.9552(14) 0.3813(12) 0.060(4) Uani 1 1 d U . .
H20A H 0.7599 1.0367 0.3657 0.072 Uiso 1 1 calc R . .
C21 C 0.8190(4) 0.9295(13) 0.3917(14) 0.059(4) Uani 1 1 d U . .
H21A H 0.8395 0.9971 0.3839 0.071 Uiso 1 1 calc R . .
C22 C 0.6925(4) 0.8874(13) 0.3816(11) 0.042(4) Uani 1 1 d U . .
C23 C 0.6198(4) 0.8716(13) 0.3854(10) 0.039(3) Uani 1 1 d DU . .
C24 C 0.5721(4) 0.8267(13) 0.3960(12) 0.039(3) Uani 1 1 d U . .
C25 C 0.5598(5) 0.7050(14) 0.4061(14) 0.055(3) Uani 1 1 d U . .
H25A H 0.5820 0.6411 0.4092 0.066 Uiso 1 1 calc R . .
C26 C 0.5134(4) 0.6729(14) 0.4123(13) 0.060(4) Uani 1 1 d U . .
H26A H 0.5054 0.5866 0.4169 0.072 Uiso 1 1 calc R . .
C27 C 0.4927(4) 0.8773(13) 0.3960(11) 0.044(4) Uani 1 1 d U . .
H27A H 0.4697 0.9390 0.3909 0.053 Uiso 1 1 calc R . .
C28 C 0.5378(4) 0.9160(13) 0.3863(10) 0.046(3) Uani 1 1 d U . .
H28A H 0.5448 1.0012 0.3734 0.056 Uiso 1 1 calc R . .
C29 C 1.0177(4) 0.6185(11) 0.6839(13) 0.053(4) Uani 1 1 d U . .
H29A H 0.9957 0.5567 0.6707 0.064 Uiso 1 1 calc R . .
C30 C 1.0618(4) 0.5806(12) 0.6936(12) 0.053(3) Uani 1 1 d U . .
H30A H 1.0689 0.4936 0.6899 0.063 Uiso 1 1 calc R . .
C31 C 1.0969(4) 0.6692(13) 0.7091(12) 0.038(3) Uani 1 1 d U . .
C32 C 1.0837(4) 0.7965(12) 0.7158(11) 0.040(3) Uani 1 1 d U . .
H32A H 1.1053 0.8612 0.7238 0.049 Uiso 1 1 calc R . .
C33 C 1.0367(4) 0.8248(12) 0.7100(11) 0.044(4) Uani 1 1 d U . .
H33A H 1.0281 0.9098 0.7196 0.053 Uiso 1 1 calc R . .
C34 C 1.1446(4) 0.6260(11) 0.7159(10) 0.036(3) Uani 1 1 d U . .
C35 C 1.2168(4) 0.6053(12) 0.7175(11) 0.040(4) Uani 1 1 d U . .
C36 C 1.2662(4) 0.6302(12) 0.7066(11) 0.042(3) Uani 1 1 d U . .
C37 C 1.2979(4) 0.5332(12) 0.7256(11) 0.048(3) Uani 1 1 d U . .
H37A H 1.2884 0.4524 0.7447 0.058 Uiso 1 1 calc R . .
C38 C 1.3426(4) 0.5608(12) 0.7155(12) 0.051(4) Uani 1 1 d U . .
H38A H 1.3635 0.4974 0.7312 0.061 Uiso 1 1 calc R . .
C39 C 1.3285(4) 0.7634(11) 0.6692(12) 0.041(4) Uani 1 1 d U . .
H39A H 1.3392 0.8444 0.6530 0.050 Uiso 1 1 calc R . .
C40 C 1.2819(4) 0.7482(12) 0.6754(13) 0.042(3) Uani 1 1 d U . .
H40A H 1.2617 0.8136 0.6596 0.051 Uiso 1 1 calc R . .
N1 N 0.8357(3) 0.8159(9) 0.4117(10) 0.040(3) Uani 1 1 d . . .
N2 N 0.6574(4) 0.8003(10) 0.4040(10) 0.051(3) Uani 1 1 d . . .
N3 N 0.6308(3) 0.9837(10) 0.3535(6) 0.047(3) Uani 1 1 d D . .
N4 N 0.6778(3) 1.0044(13) 0.3605(7) 0.060(4) Uani 1 1 d D . .
N5 N 0.4807(3) 0.7588(10) 0.4118(10) 0.039(3) Uani 1 1 d . . .
N6 N 1.0040(3) 0.7430(8) 0.6924(9) 0.027(2) Uani 1 1 d . . .
N7 N 1.1833(3) 0.6958(10) 0.7003(10) 0.046(3) Uani 1 1 d . . .
N8 N 1.1555(3) 0.5057(10) 0.7427(9) 0.044(3) Uani 1 1 d D . .
N9 N 1.2016(3) 0.4904(10) 0.7423(8) 0.043(3) Uani 1 1 d . . .
N10 N 1.3597(3) 0.6740(9) 0.6841(10) 0.031(3) Uani 1 1 d DU . .
O1 O 0.8987(3) 0.6969(8) 0.2833(7) 0.037(2) Uani 1 1 d . . .
O2 O 0.9209(3) 0.8944(9) 0.2908(7) 0.044(3) Uani 1 1 d . . .
O3 O 0.9189(3) 0.6929(8) -0.1876(6) 0.033(2) Uani 1 1 d . . .
O4 O 0.9422(3) 0.8919(8) -0.1826(7) 0.037(2) Uani 1 1 d . . .
O5 O 0.9151(3) 0.9491(8) 0.4847(8) 0.045(3) Uani 1 1 d . . .
O6 O 0.9450(2) 0.9559(7) 0.6230(7) 0.028(2) Uani 1 1 d . . .
O7 O 0.8968(3) 1.6122(7) 0.4767(7) 0.035(2) Uani 1 1 d . . .
O8 O 0.9233(3) 1.6206(8) 0.6183(7) 0.031(2) Uani 1 1 d U . .
O9 O 0.6698(7) 0.6127(14) 0.5556(12) 0.180(7) Uani 1 1 d DU . .
O10 O 0.267(2) 0.172(5) 0.525(5) 0.23(3) Uani 0.40 1 d PU A 1
O10' O 0.2615(7) 0.0204(16) 0.5632(8) 0.32(2) Uani 0.60 1 d PU B 2
H3 H 0.6074 1.0284 0.3307 0.162 Uiso 1 1 d RD . .
H8 H 1.1377 0.4386 0.7489 0.162 Uiso 1 1 d RD . .
H9A H 0.6686 0.6646 0.6003 0.986 Uiso 1 1 d RD . .
H9B H 0.6612 0.6637 0.5159 0.986 Uiso 1 1 d RD . .

loop_
_atom_site_aniso_label
_atom_site_aniso_U_11
_atom_site_aniso_U_22
_atom_site_aniso_U_33
_atom_site_aniso_U_23
_atom_site_aniso_U_13
_atom_site_aniso_U_12
Co1 0.0225(9) 0.0180(9) 0.0283(10) -0.0033(11) -0.0015(8) 0.0019(7)
Co2 0.0176(8) 0.0188(9) 0.0280(10) 0.0024(11) -0.0009(8) 0.0008(6)
C1 0.026(6) 0.052(7) 0.035(7) 0.014(7) -0.006(6) -0.009(6)
C2 0.031(5) 0.049(5) 0.033(5) 0.006(5) -0.004(5) -0.014(5)
C3 0.043(6) 0.068(6) 0.041(6) 0.007(6) 0.003(5) -0.015(5)
C4 0.049(6) 0.072(7) 0.046(6) 0.005(6) -0.001(6) -0.017(6)
C5 0.031(5) 0.042(5) 0.035(6) 0.013(5) -0.001(5) -0.018(4)
C6 0.031(6) 0.032(6) 0.027(6) 0.018(6) -0.008(5) 0.001(5)
C7 0.048(6) 0.063(6) 0.039(6) 0.008(6) 0.005(5) -0.019(5)
C8 0.045(6) 0.060(6) 0.039(6) -0.001(6) -0.004(5) -0.017(5)
C9 0.018(6) 0.013(5) 0.037(6) -0.008(6) 0.003(5) -0.009(5)
C10 0.037(5) 0.018(4) 0.023(5) -0.004(5) 0.004(4) 0.000(5)
C11 0.052(6) 0.024(5) 0.026(6) 0.003(6) -0.007(5) 0.004(5)
C12 0.035(6) 0.021(5) 0.034(6) 0.003(5) -0.012(5) 0.007(5)
C13 0.023(5) 0.012(4) 0.034(5) -0.002(5) -0.008(4) 0.006(4)
C14 0.016(5) 0.013(4) 0.032(5) -0.006(5) 0.000(4) -0.005(4)
C15 0.043(6) 0.020(5) 0.030(6) -0.011(5) -0.008(5) -0.001(5)
C16 0.050(6) 0.020(5) 0.022(6) -0.011(5) -0.004(5) -0.001(5)
C17 0.033(6) 0.029(7) 0.085(9) -0.009(8) -0.005(8) 0.013(5)
C18 0.030(6) 0.035(6) 0.079(8) 0.002(7) -0.002(6) 0.001(5)
C19 0.022(5) 0.039(6) 0.082(8) 0.010(6) 0.001(5) 0.001(4)
C20 0.032(6) 0.039(6) 0.109(9) 0.016(7) -0.007(6) 0.003(5)
C21 0.031(7) 0.035(7) 0.113(11) 0.019(8) -0.008(7) -0.009(6)
C22 0.026(6) 0.031(7) 0.069(9) 0.015(7) -0.004(6) 0.002(5)
C23 0.024(6) 0.034(7) 0.058(9) 0.006(7) 0.003(6) 0.000(5)
C24 0.020(5) 0.033(5) 0.062(7) 0.006(5) 0.006(5) 0.000(4)
C25 0.032(6) 0.041(6) 0.091(8) 0.017(7) 0.006(7) 0.003(5)
C26 0.033(7) 0.044(7) 0.102(10) 0.019(8) -0.001(8) -0.011(6)
C27 0.018(6) 0.047(7) 0.067(9) 0.023(7) 0.016(6) 0.005(5)
C28 0.028(5) 0.039(6) 0.072(8) 0.011(6) 0.015(6) 0.000(5)
C29 0.020(6) 0.029(6) 0.112(10) 0.012(8) -0.005(8) 0.001(5)
C30 0.024(5) 0.031(5) 0.104(8) 0.010(7) 0.000(6) 0.001(4)
C31 0.018(5) 0.024(5) 0.073(7) 0.007(5) 0.006(5) -0.008(4)
C32 0.025(5) 0.025(6) 0.072(8) 0.007(6) -0.003(5) -0.007(5)
C33 0.031(6) 0.024(6) 0.079(10) 0.007(6) -0.005(7) -0.004(5)
C34 0.013(5) 0.024(6) 0.070(9) 0.017(6) 0.012(6) -0.004(5)
C35 0.015(6) 0.032(7) 0.072(9) -0.004(7) 0.004(6) 0.001(5)
C36 0.012(5) 0.035(5) 0.078(8) 0.006(6) 0.008(5) -0.001(4)
C37 0.015(5) 0.032(6) 0.098(9) 0.019(6) 0.009(6) -0.002(4)
C38 0.023(6) 0.030(6) 0.101(11) 0.021(7) 0.006(6) 0.000(5)
C39 0.025(6) 0.021(6) 0.078(10) 0.026(7) 0.004(7) 0.000(5)
C40 0.021(5) 0.031(6) 0.075(8) 0.023(6) -0.001(6) 0.001(4)
N1 0.030(6) 0.019(6) 0.071(9) 0.015(7) -0.003(7) -0.001(4)
N2 0.042(7) 0.039(7) 0.072(10) 0.003(8) -0.004(7) 0.002(6)
N3 0.014(5) 0.045(8) 0.080(10) 0.019(7) -0.003(6) 0.001(5)
N4 0.018(6) 0.082(10) 0.080(11) 0.028(8) 0.008(6) 0.018(6)
N5 0.020(6) 0.037(7) 0.062(8) 0.007(8) 0.000(7) -0.005(5)
N6 0.022(5) 0.010(5) 0.049(7) -0.003(6) -0.008(6) -0.003(4)
N7 0.015(5) 0.044(7) 0.079(10) 0.030(8) 0.005(6) 0.000(5)
N8 0.020(6) 0.034(7) 0.079(10) 0.022(7) 0.007(6) 0.000(5)
N9 0.023(6) 0.032(7) 0.075(10) 0.015(6) 0.012(6) 0.007(5)
N10 0.016(4) 0.034(5) 0.042(6) -0.001(5) -0.002(5) 0.003(4)
O1 0.036(5) 0.042(6) 0.034(6) 0.010(5) -0.006(4) -0.010(4)
O2 0.051(6) 0.032(6) 0.048(7) -0.003(5) -0.015(5) -0.014(4)
O3 0.050(6) 0.026(5) 0.022(5) 0.004(5) -0.005(4) -0.004(4)
O4 0.060(6) 0.030(6) 0.020(5) 0.009(5) -0.003(5) 0.002(4)
O5 0.064(6) 0.017(5) 0.054(7) -0.012(5) -0.020(5) 0.006(4)
O6 0.027(4) 0.019(5) 0.039(6) 0.005(4) -0.012(4) -0.002(3)
O7 0.038(5) 0.022(5) 0.045(6) 0.012(5) 0.001(5) 0.009(4)
O8 0.032(4) 0.018(4) 0.044(5) -0.010(4) -0.003(4) -0.005(3)
O9 0.183(10) 0.176(9) 0.182(9) -0.001(8) 0.002(7) 0.010(7)
O10 0.23(3) 0.22(3) 0.23(3) -0.001(8) 0.002(8) 0.004(8)
O10' 0.32(3) 0.32(2) 0.32(3) 0.002(8) 0.002(8) -0.002(8)

loop_
_atom_type_symbol
_atom_type_description
_atom_type_scat_dispersion_real
_atom_type_scat_dispersion_imag
_atom_type_scat_source
C C 0.0033 0.0016 'International Tables Vol C Tables 4.2.6.8 and 6.1.1.4'
H H 0.0000 0.0000 'International Tables Vol C Tables 4.2.6.8 and 6.1.1.4'
N N 0.0061 0.0033 'International Tables Vol C Tables 4.2.6.8 and 6.1.1.4'
O O 0.0106 0.0060 'International Tables Vol C Tables 4.2.6.8 and 6.1.1.4'
Co Co 0.3494 0.9721 'International Tables Vol C Tables 4.2.6.8 and 6.1.1.4'

loop_
_geom_angle_atom_site_label_1
_geom_angle_atom_site_label_2
_geom_angle_atom_site_label_3
_geom_angle
_geom_angle_site_symmetry_1
_geom_angle_site_symmetry_3
_geom_angle_publ_flag
O5 Co1 O7 122.6(4) . 1_545 y
O5 Co1 N1 89.8(4) . . y
O7 Co1 N1 89.3(4) 1_545 . y
O5 Co1 O1 147.0(4) . . y
O7 Co1 O1 90.1(4) 1_545 . y
N1 Co1 O1 85.5(4) . . y
O5 Co1 N5 95.1(4) . 3_565 y
O7 Co1 N5 88.3(4) 1_545 3_565 y
N1 Co1 N5 175.1(5) . 3_565 y
O1 Co1 N5 90.3(4) . 3_565 y
O5 Co1 O2 88.7(4) . . y
O7 Co1 O2 148.5(4) 1_545 . y
N1 Co1 O2 94.5(4) . . y
O1 Co1 O2 59.2(3) . . y
N5 Co1 O2 85.4(4) 3_565 . y
O6 Co2 O8 123.5(4) . 1_545 y
O6 Co2 N6 92.8(3) . . y
O8 Co2 N6 87.6(3) 1_545 . y
O6 Co2 N10 91.3(4) . 3_465 y
O8 Co2 N10 90.8(4) 1_545 3_465 y
N6 Co2 N10 175.9(4) . 3_465 y
O6 Co2 O3 146.7(4) . 1_556 y
O8 Co2 O3 89.6(4) 1_545 1_556 y
N6 Co2 O3 91.8(4) . 1_556 y
N10 Co2 O3 84.4(4) 3_465 1_556 y
O6 Co2 O4 88.2(4) . 1_556 y
O8 Co2 O4 148.0(4) 1_545 1_556 y
N6 Co2 O4 86.9(4) . 1_556 y
N10 Co2 O4 92.5(4) 3_465 1_556 y
O3 Co2 O4 59.1(3) 1_556 1_556 y
O2 C1 O1 119.0(14) . . ?
O2 C1 C2 123.9(14) . . ?
O1 C1 C2 117.1(14) . . ?
C3 C2 C8 118.9(15) . . ?
C3 C2 C1 122.1(14) . . ?
C8 C2 C1 119.1(13) . . ?
C2 C3 C4 119.4(13) . . ?
C2 C3 H3A 120.3 . . ?
C4 C3 H3A 120.3 . . ?
C5 C4 C3 122.0(14) . . ?
C5 C4 H4A 119.0 . . ?
C3 C4 H4A 119.0 . . ?
C4 C5 C7 118.4(15) . . ?
C4 C5 C6 121.4(13) . . ?
C7 C5 C6 120.1(13) . . ?
O4 C6 O3 120.4(13) . . ?
O4 C6 C5 119.5(14) . . ?
O3 C6 C5 120.0(12) . . ?
C5 C7 C8 120.8(13) . . ?
C5 C7 H7A 119.6 . . ?
C8 C7 H7A 119.6 . . ?
C2 C8 C7 120.2(13) . . ?
C2 C8 H8A 119.9 . . ?
C7 C8 H8A 119.9 . . ?
O6 C9 O5 127.2(10) . . ?
O6 C9 C10 117.8(11) . . ?
O5 C9 C10 114.9(12) . . ?
C11 C10 C16 118.7(10) . . ?
C11 C10 C9 121.5(12) . . ?
C16 C10 C9 119.8(12) . . ?
C10 C11 C12 122.5(13) . . ?
C10 C11 H11A 118.8 . . ?
C12 C11 H11A 118.8 . . ?
C13 C12 C11 118.2(12) . . ?
C13 C12 H12A 120.9 . . ?
C11 C12 H12A 120.9 . . ?
C15 C13 C12 120.2(9) . . ?
C15 C13 C14 121.6(12) . . ?
C12 C13 C14 118.2(12) . . ?
O7 C14 O8 126.1(10) . . ?
O7 C14 C13 117.9(11) . . ?
O8 C14 C13 115.9(11) . . ?
C13 C15 C16 121.4(12) . . ?
C13 C15 H15A 119.3 . . ?
C16 C15 H15A 119.3 . . ?
C15 C16 C10 119.0(12) . . ?
C15 C16 H16A 120.5 . . ?
C10 C16 H16A 120.5 . . ?
N1 C17 C18 123.7(13) . . ?
N1 C17 H17A 118.1 . . ?
C18 C17 H17A 118.1 . . ?
C19 C18 C17 121.1(12) . . ?
C19 C18 H18A 119.5 . . ?
C17 C18 H18A 119.5 . . ?
C20 C19 C18 117.1(13) . . ?
C20 C19 C22 116.8(13) . . ?
C18 C19 C22 126.0(12) . . ?
C19 C20 C21 118.4(13) . . ?
C19 C20 H20A 120.8 . . ?
C21 C20 H20A 120.8 . . ?
N1 C21 C20 123.4(12) . . ?
N1 C21 H21A 118.3 . . ?
C20 C21 H21A 118.3 . . ?
N4 C22 N2 114.4(12) . . ?
N4 C22 C19 122.1(12) . . ?
N2 C22 C19 122.7(12) . . ?
N3 C23 N2 111.4(12) . . ?
N3 C23 C24 123.9(12) . . ?
N2 C23 C24 124.6(13) . . ?
C25 C24 C28 117.4(13) . . ?
C25 C24 C23 124.9(12) . . ?
C28 C24 C23 117.4(13) . . ?
C24 C25 C26 120.0(13) . . ?
C24 C25 H25A 120.0 . . ?
C26 C25 H25A 120.0 . . ?
N5 C26 C25 122.9(13) . . ?
N5 C26 H26A 118.6 . . ?
C25 C26 H26A 118.6 . . ?
N5 C27 C28 123.3(12) . . ?
N5 C27 H27A 118.3 . . ?
C28 C27 H27A 118.3 . . ?
C24 C28 C27 119.0(13) . . ?
C24 C28 H28A 120.5 . . ?
C27 C28 H28A 120.5 . . ?
C30 C29 N6 123.1(11) . . ?
C30 C29 H29A 118.4 . . ?
N6 C29 H29A 118.4 . . ?
C29 C30 C31 121.3(12) . . ?
C29 C30 H30A 119.3 . . ?
C31 C30 H30A 119.3 . . ?
C32 C31 C30 116.3(12) . . ?
C32 C31 C34 123.5(11) . . ?
C30 C31 C34 120.2(12) . . ?
C31 C32 C33 117.8(11) . . ?
C31 C32 H32A 121.1 . . ?
C33 C32 H32A 121.1 . . ?
N6 C33 C32 126.0(12) . . ?
N6 C33 H33A 117.0 . . ?
C32 C33 H33A 117.0 . . ?
N8 C34 N7 110.5(10) . . ?
N8 C34 C31 121.8(10) . . ?
N7 C34 C31 127.6(11) . . ?
N9 C35 N7 115.4(11) . . ?
N9 C35 C36 121.1(11) . . ?
N7 C35 C36 123.5(12) . . ?
C40 C36 C37 119.3(11) . . ?
C40 C36 C35 120.9(11) . . ?
C37 C36 C35 119.8(11) . . ?
C38 C37 C36 117.6(12) . . ?
C38 C37 H37A 121.2 . . ?
C36 C37 H37A 121.2 . . ?
C37 C38 N10 125.4(11) . . ?
C37 C38 H38A 117.3 . . ?
N10 C38 H38A 117.3 . . ?
N10 C39 C40 126.2(11) . . ?
N10 C39 H39A 116.9 . . ?
C40 C39 H39A 116.9 . . ?
C39 C40 C36 116.7(11) . . ?
C39 C40 H40A 121.6 . . ?
C36 C40 H40A 121.6 . . ?
C17 N1 C21 116.2(12) . . ?
C17 N1 Co1 123.5(9) . . ?
C21 N1 Co1 120.1(8) . . ?
C23 N2 C22 100.8(12) . . ?
C23 N3 N4 111.0(10) . . ?
C23 N3 H3 114.5 . . ?
N4 N3 H3 134.5 . . ?
C22 N4 N3 101.0(11) . . ?
C27 N5 C26 116.9(11) . . ?
C27 N5 Co1 118.0(8) . 3_465 ?
C26 N5 Co1 124.4(9) . 3_465 ?
C33 N6 C29 115.2(11) . . ?
C33 N6 Co2 124.8(9) . . ?
C29 N6 Co2 119.8(7) . . ?
C34 N7 C35 101.0(11) . . ?
C34 N8 N9 109.9(9) . . ?
C34 N8 H8 129.2 . . ?
N9 N8 H8 119.6 . . ?
C35 N9 N8 103.1(9) . . ?
C39 N10 C38 114.4(10) . . ?
C39 N10 Co2 123.9(8) . 3_565 ?
C38 N10 Co2 120.7(8) . 3_565 ?
C1 O1 Co1 90.5(9) . . ?
C1 O2 Co1 91.3(9) . . ?
C6 O3 Co2 91.5(8) . 1_554 ?
C6 O4 Co2 88.9(8) . 1_554 ?
C9 O5 Co1 149.1(9) . . ?
C9 O6 Co2 132.6(8) . . ?
C14 O7 Co1 133.5(8) . 1_565 ?
C14 O8 Co2 149.1(8) . 1_565 ?
H9A O9 H9B 97.4 . . ?

loop_
_geom_bond_atom_site_label_1
_geom_bond_atom_site_label_2
_geom_bond_distance
_geom_bond_site_symmetry_2
_geom_bond_publ_flag
Co1 O5 1.995(9) . y
Co1 O7 2.052(8) 1_545 y
Co1 N1 2.120(10) . y
Co1 O1 2.177(10) . y
Co1 N5 2.180(10) 3_565 y
Co1 O2 2.191(10) . y
Co2 O6 1.989(8) . y
Co2 O8 2.038(8) 1_545 y
Co2 N6 2.135(9) . y
Co2 N10 2.163(9) 3_465 y
Co2 O3 2.176(9) 1_556 y
Co2 O4 2.244(9) 1_556 y
C1 O2 1.228(16) . ?
C1 O1 1.278(15) . ?
C1 C2 1.48(2) . ?
C2 C3 1.352(19) . ?
C2 C8 1.379(19) . ?
C3 C4 1.406(19) . ?
C3 H3A 0.9300 . ?
C4 C5 1.345(19) . ?
C4 H4A 0.9300 . ?
C5 C7 1.353(19) . ?
C5 C6 1.491(19) . ?
C6 O4 1.247(14) . ?
C6 O3 1.267(15) . ?
C7 C8 1.393(17) . ?
C7 H7A 0.9300 . ?
C8 H8A 0.9300 . ?
C9 O6 1.237(15) . ?
C9 O5 1.247(15) . ?
C9 C10 1.530(13) . ?
C10 C11 1.369(18) . ?
C10 C16 1.400(18) . ?
C11 C12 1.401(17) . ?
C11 H11A 0.9300 . ?
C12 C13 1.381(18) . ?
C12 H12A 0.9300 . ?
C13 C15 1.372(17) . ?
C13 C14 1.500(12) . ?
C14 O7 1.247(14) . ?
C14 O8 1.259(14) . ?
C15 C16 1.395(16) . ?
C15 H15A 0.9300 . ?
C16 H16A 0.9300 . ?
C17 N1 1.288(16) . ?
C17 C18 1.402(16) . ?
C17 H17A 0.9300 . ?
C18 C19 1.348(17) . ?
C18 H18A 0.9300 . ?
C19 C20 1.338(18) . ?
C19 C22 1.451(17) . ?
C20 C21 1.453(16) . ?
C20 H20A 0.9300 . ?
C21 N1 1.312(15) . ?
C21 H21A 0.9300 . ?
C22 N4 1.328(17) . ?
C22 N2 1.405(16) . ?
C23 N3 1.299(16) . ?
C23 N2 1.354(15) . ?
C23 C24 1.473(16) . ?
C24 C25 1.325(18) . ?
C24 C28 1.374(17) . ?
C25 C26 1.395(16) . ?
C25 H25A 0.9300 . ?
C26 N5 1.308(16) . ?
C26 H26A 0.9300 . ?
C27 N5 1.304(15) . ?
C27 C28 1.382(15) . ?
C27 H27A 0.9300 . ?
C28 H28A 0.9300 . ?
C29 C30 1.353(15) . ?
C29 N6 1.362(14) . ?
C29 H29A 0.9300 . ?
C30 C31 1.396(17) . ?
C30 H30A 0.9300 . ?
C31 C32 1.383(17) . ?
C31 C34 1.466(15) . ?
C32 C33 1.405(16) . ?
C32 H32A 0.9300 . ?
C33 N6 1.304(14) . ?
C33 H33A 0.9300 . ?
C34 N8 1.351(14) . ?
C34 N7 1.360(14) . ?
C35 N9 1.328(15) . ?
C35 N7 1.381(15) . ?
C35 C36 1.472(15) . ?
C36 C40 1.388(16) . ?
C36 C37 1.397(16) . ?
C37 C38 1.341(15) . ?
C37 H37A 0.9300 . ?
C38 N10 1.362(15) . ?
C38 H38A 0.9300 . ?
C39 N10 1.319(14) . ?
C39 C40 1.373(15) . ?
C39 H39A 0.9300 . ?
C40 H40A 0.9300 . ?
N3 N4 1.390(13) . ?
N3 H3 0.8946 . ?
N5 Co1 2.180(9) 3_465 ?
N8 N9 1.352(12) . ?
N8 H8 0.8751 . ?
N10 Co2 2.163(9) 3_565 ?
O3 Co2 2.176(9) 1_554 ?
O4 Co2 2.244(9) 1_554 ?
O7 Co1 2.052(8) 1_565 ?
O8 Co2 2.038(8) 1_565 ?
O9 H9A 0.8547 . ?
O9 H9B 0.8302 . ?

loop_
_geom_torsion_atom_site_label_1
_geom_torsion_atom_site_label_2
_geom_torsion_atom_site_label_3
_geom_torsion_atom_site_label_4
_geom_torsion
_geom_torsion_site_symmetry_1
_geom_torsion_site_symmetry_4
O2 C1 C2 C3 -137.8(15) . .
O1 C1 C2 C3 43(2) . .
O2 C1 C2 C8 44(2) . .
O1 C1 C2 C8 -134.7(14) . .
C8 C2 C3 C4 -1(2) . .
C1 C2 C3 C4 -179.3(16) . .
C2 C3 C4 C5 1(3) . .
C3 C4 C5 C7 -4(2) . .
C3 C4 C5 C6 -180.0(15) . .
C4 C5 C6 O4 135.4(15) . .
C7 C5 C6 O4 -40(2) . .
C4 C5 C6 O3 -43(2) . .
C7 C5 C6 O3 141.0(14) . .
C4 C5 C7 C8 7(2) . .
C6 C5 C7 C8 -177.3(15) . .
C3 C2 C8 C7 4(2) . .
C1 C2 C8 C7 -177.9(15) . .
C5 C7 C8 C2 -7(3) . .
O6 C9 C10 C11 168.7(13) . .
O5 C9 C10 C11 -14.7(19) . .
O6 C9 C10 C16 -8.8(18) . .
O5 C9 C10 C16 167.8(12) . .
C16 C10 C11 C12 1(2) . .
C9 C10 C11 C12 -177.0(11) . .
C10 C11 C12 C13 -1.6(19) . .
C11 C12 C13 C15 0.6(18) . .
C11 C12 C13 C14 178.1(11) . .
C15 C13 C14 O7 -170.0(12) . .
C12 C13 C14 O7 12.5(17) . .
C15 C13 C14 O8 7.4(18) . .
C12 C13 C14 O8 -170.1(11) . .
C12 C13 C15 C16 1.6(19) . .
C14 C13 C15 C16 -175.9(11) . .
C13 C15 C16 C10 -2.7(18) . .
C11 C10 C16 C15 1.6(19) . .
C9 C10 C16 C15 179.1(11) . .
N1 C17 C18 C19 -2(3) . .
C17 C18 C19 C20 4(3) . .
C17 C18 C19 C22 178.7(17) . .
C18 C19 C20 C21 -3(3) . .
C22 C19 C20 C21 -178.7(15) . .
C19 C20 C21 N1 2(3) . .
C20 C19 C22 N4 -2(2) . .
C18 C19 C22 N4 -177.1(18) . .
C20 C19 C22 N2 -171.9(16) . .
C18 C19 C22 N2 13(3) . .
N3 C23 C24 C25 162.1(17) . .
N2 C23 C24 C25 -15(3) . .
N3 C23 C24 C28 -12(2) . .
N2 C23 C24 C28 171.2(15) . .
C28 C24 C25 C26 -4(3) . .
C23 C24 C25 C26 -177.6(16) . .
C24 C25 C26 N5 -3(3) . .
C25 C24 C28 C27 6(2) . .
C23 C24 C28 C27 -179.9(14) . .
N5 C27 C28 C24 -2(2) . .
N6 C29 C30 C31 -3(3) . .
C29 C30 C31 C32 1(3) . .
C29 C30 C31 C34 -177.6(16) . .
C30 C31 C32 C33 2(2) . .
C34 C31 C32 C33 -178.7(14) . .
C31 C32 C33 N6 -5(2) . .
C32 C31 C34 N8 154.8(16) . .
C30 C31 C34 N8 -26(2) . .
C32 C31 C34 N7 -23(3) . .
C30 C31 C34 N7 155.9(16) . .
N9 C35 C36 C40 176.1(16) . .
N7 C35 C36 C40 -2(2) . .
N9 C35 C36 C37 -2(2) . .
N7 C35 C36 C37 179.9(16) . .
C40 C36 C37 C38 2(2) . .
C35 C36 C37 C38 -179.4(14) . .
C36 C37 C38 N10 -3(2) . .
N10 C39 C40 C36 5(3) . .
C37 C36 C40 C39 -3(2) . .
C35 C36 C40 C39 178.6(14) . .
C18 C17 N1 C21 0(3) . .
C18 C17 N1 Co1 -174.6(14) . .
C20 C21 N1 C17 0(3) . .
C20 C21 N1 Co1 175.2(13) . .
O5 Co1 N1 C17 -139.9(16) . .
O7 Co1 N1 C17 -17.4(15) 1_545 .
O1 Co1 N1 C17 72.8(15) . .
N5 Co1 N1 C17 43(7) 3_565 .
O2 Co1 N1 C17 131.4(15) . .
O5 Co1 N1 C21 45.3(14) . .
O7 Co1 N1 C21 167.9(15) 1_545 .
O1 Co1 N1 C21 -102.0(14) . .
N5 Co1 N1 C21 -132(6) 3_565 .
O2 Co1 N1 C21 -43.4(14) . .
N3 C23 N2 C22 1.9(16) . .
C24 C23 N2 C22 179.5(14) . .
N4 C22 N2 C23 6.0(18) . .
C19 C22 N2 C23 176.5(14) . .
N2 C23 N3 N4 -8.8(12) . .
C24 C23 N3 N4 173.6(12) . .
N2 C22 N4 N3 -10.7(15) . .
C19 C22 N4 N3 178.8(13) . .
C23 N3 N4 C22 11.6(10) . .
C28 C27 N5 C26 -5(3) . .
C28 C27 N5 Co1 -175.6(11) . 3_465
C25 C26 N5 C27 7(3) . .
C25 C26 N5 Co1 177.2(14) . 3_465
C32 C33 N6 C29 4(2) . .
C32 C33 N6 Co2 179.6(11) . .
C30 C29 N6 C33 1(3) . .
C30 C29 N6 Co2 -175.6(14) . .
O6 Co2 N6 C33 39.4(13) . .
O8 Co2 N6 C33 162.8(13) 1_545 .
N10 Co2 N6 C33 -130(6) 3_465 .
O3 Co2 N6 C33 -107.6(13) 1_556 .
O4 Co2 N6 C33 -48.7(13) 1_556 .
O6 Co2 N6 C29 -144.8(13) . .
O8 Co2 N6 C29 -21.4(13) 1_545 .
N10 Co2 N6 C29 46(7) 3_465 .
O3 Co2 N6 C29 68.2(13) 1_556 .
O4 Co2 N6 C29 127.1(13) 1_556 .
N8 C34 N7 C35 1.8(17) . .
C31 C34 N7 C35 179.8(15) . .
N9 C35 N7 C34 -0.6(19) . .
C36 C35 N7 C34 177.2(13) . .
N7 C34 N8 N9 -2.5(17) . .
C31 C34 N8 N9 179.4(13) . .
N7 C35 N9 N8 -0.8(18) . .
C36 C35 N9 N8 -178.7(13) . .
C34 N8 N9 C35 1.9(15) . .
C40 C39 N10 C38 -6(3) . .
C40 C39 N10 Co2 -174.1(13) . 3_565
C37 C38 N10 C39 5(2) . .
C37 C38 N10 Co2 173.5(12) . 3_565
O2 C1 O1 Co1 -1.6(12) . .
C2 C1 O1 Co1 177.4(11) . .
O5 Co1 O1 C1 16.2(10) . .
O7 Co1 O1 C1 -171.8(7) 1_545 .
N1 Co1 O1 C1 98.9(8) . .
N5 Co1 O1 C1 -83.6(8) 3_565 .
O2 Co1 O1 C1 0.9(7) . .
O1 C1 O2 Co1 1.6(12) . .
C2 C1 O2 Co1 -177.4(13) . .
O5 Co1 O2 C1 -172.7(8) . .
O7 Co1 O2 C1 13.1(11) 1_545 .
N1 Co1 O2 C1 -83.0(8) . .
O1 Co1 O2 C1 -0.9(7) . .
N5 Co1 O2 C1 92.1(8) 3_565 .
O4 C6 O3 Co2 -1.8(12) . 1_554
C5 C6 O3 Co2 176.8(11) . 1_554
O3 C6 O4 Co2 1.8(11) . 1_554
C5 C6 O4 Co2 -176.8(11) . 1_554
O6 C9 O5 Co1 -7(3) . .
C10 C9 O5 Co1 176.8(13) . .
O7 Co1 O5 C9 34(2) 1_545 .
N1 Co1 O5 C9 122.7(19) . .
O1 Co1 O5 C9 -155.9(16) . .
N5 Co1 O5 C9 -57.5(19) 3_565 .
O2 Co1 O5 C9 -142.8(19) . .
O5 C9 O6 Co2 -32(2) . .
C10 C9 O6 Co2 144.4(9) . .
O8 Co2 O6 C9 40.8(12) 1_545 .
N6 Co2 O6 C9 129.8(11) . .
N10 Co2 O6 C9 -51.0(11) 3_465 .
O3 Co2 O6 C9 -132.7(11) 1_556 .
O4 Co2 O6 C9 -143.4(11) 1_556 .
O8 C14 O7 Co1 30.4(19) . 1_565
C13 C14 O7 Co1 -152.5(9) . 1_565
O7 C14 O8 Co2 -3(2) . 1_565
C13 C14 O8 Co2 179.9(10) . 1_565
